data_4078810
loop_
_publ_author_name
'Tolpygin, Aleksei O.'
'Shavyrin, Andrei S.'
'Cherkasov, Anton V.'
'Fukin, Georgy K.'
'Trifonov, Alexander A.'

_publ_section_title
;
 Chloro and Alkyl Rare-Earth Complexes Supported byansa-Bis(amidinate)
 Ligands with a Rigido-Phenylene Linker. Ligand Steric Bulk: A Means of
 Stabilization or Destabilization?
;
_journal_issue 15
_journal_name_full Organometallics
_journal_page_first 5405
_journal_paper_doi 10.1021/om3004306
_journal_volume 31
_journal_year 2012
_chemical_formula_sum 'C52 H80 Cl2 Li N4 O3 Y'
_chemical_formula_weight 975.95
_chemical_name_systematic
; 
 ? 
;
_space_group_IT_number 14
_symmetry_cell_setting monoclinic
_symmetry_space_group_name_Hall '-P 2yn'
_symmetry_space_group_name_H-M 'P 1 21/n 1'
_atom_sites_solution_hydrogens geom
_atom_sites_solution_primary direct
_atom_sites_solution_secondary difmap
_audit_creation_method SHELXL-97
_cell_angle_alpha 90.00
_cell_angle_beta 100.2360(10)
_cell_angle_gamma 90.00
_cell_formula_units_Z 4
_cell_length_a 10.3374(4)
_cell_length_b 19.4923(8)
_cell_length_c 26.3232(11)
_cell_measurement_reflns_used 900
_cell_measurement_temperature 100(2)
_cell_measurement_theta_max 30
_cell_measurement_theta_min 2
_cell_volume 5219.7(4)
_computing_cell_refinement 'Bruker SMART'
_computing_data_collection 'Bruker SMART'
_computing_data_reduction 'Bruker SHELXTL'
_computing_molecular_graphics 'Bruker SHELXTL'
_computing_publication_material 'Bruker SHELXTL'
_computing_structure_refinement 'SHELXL-97 (Sheldrick, 2008)'
_computing_structure_solution 'SHELXS-97 (Sheldrick, 2008)'
_diffrn_ambient_temperature 100(2)
_diffrn_measured_fraction_theta_full 1.000
_diffrn_measured_fraction_theta_max 1.000
_diffrn_measurement_device_type 'CCD area detector'
_diffrn_measurement_method 'phi and omega scans'
_diffrn_radiation_monochromator graphite
_diffrn_radiation_source 'fine-focus sealed tube'
_diffrn_radiation_type MoK\a
_diffrn_radiation_wavelength 0.71073
_diffrn_reflns_av_R_equivalents 0.0000
_diffrn_reflns_av_sigmaI/netI 0.0418
_diffrn_reflns_limit_h_max 12
_diffrn_reflns_limit_h_min -12
_diffrn_reflns_limit_k_max 24
_diffrn_reflns_limit_k_min 0
_diffrn_reflns_limit_l_max 32
_diffrn_reflns_limit_l_min 0
_diffrn_reflns_number 10260
_diffrn_reflns_theta_full 26.00
_diffrn_reflns_theta_max 26.00
_diffrn_reflns_theta_min 2.02
_exptl_absorpt_coefficient_mu 1.263
_exptl_absorpt_correction_T_max 0.8331
_exptl_absorpt_correction_T_min 0.6662
_exptl_absorpt_correction_type multi-scan
_exptl_absorpt_process_details 'SADABS (Sheldrick, 1998)'
_exptl_crystal_colour colorless
_exptl_crystal_density_diffrn 1.242
_exptl_crystal_density_method 'not measured'
_exptl_crystal_description prism
_exptl_crystal_F_000 2080
_exptl_crystal_size_max 0.35
_exptl_crystal_size_mid 0.15
_exptl_crystal_size_min 0.15
_refine_diff_density_max 0.849
_refine_diff_density_min -0.279
_refine_diff_density_rms 0.070
_refine_ls_extinction_method none
_refine_ls_goodness_of_fit_ref 1.046
_refine_ls_hydrogen_treatment constr
_refine_ls_matrix_type full
_refine_ls_number_parameters 581
_refine_ls_number_reflns 10260
_refine_ls_number_restraints 0
_refine_ls_restrained_S_all 1.046
_refine_ls_R_factor_all 0.0628
_refine_ls_R_factor_gt 0.0406
_refine_ls_shift/su_max 0.002
_refine_ls_shift/su_mean 0.000
_refine_ls_structure_factor_coef Fsqd
_refine_ls_weighting_details 'calc w=1/[\s^2^(Fo^2^)+(0.0546P)^2^+0.8259P] where P=(Fo^2^+2Fc^2^)/3'
_refine_ls_weighting_scheme calc
_refine_ls_wR_factor_gt 0.0915
_refine_ls_wR_factor_ref 0.0984
_reflns_number_gt 7920
_reflns_number_total 10260
_reflns_threshold_expression >2sigma(I)
_cod_data_source_file om3004306_si_001.cif
_cod_data_source_block ybisamm
_cod_depositor_comments
;
The following automatic conversions were performed:

'_symmetry_cell_setting' value 'Monoclinic' changed to 'monoclinic'
according to /home/saulius/struct/CIF-dictionaries/cif_core.dic
dictionary named 'cif_core.dic' version 2.4.2 from 2011-04-26.

Automatic conversion script
Id: cif_fix_values 1891 2012-01-12 08:04:46Z andrius 
;
_cod_original_sg_symbol_H-M P2(1)/n
_cod_database_code 4078810

loop_
_symmetry_equiv_pos_as_xyz
'x, y, z'
'-x+1/2, y+1/2, -z+1/2'
'-x, -y, -z'
'x-1/2, -y-1/2, z-1/2'

loop_
_atom_site_label
_atom_site_type_symbol
_atom_site_fract_x
_atom_site_fract_y
_atom_site_fract_z
_atom_site_U_iso_or_equiv
_atom_site_adp_type
_atom_site_occupancy
_atom_site_symmetry_multiplicity
_atom_site_calc_flag
_atom_site_refinement_flags
Y1 Y 0.59572(2) 0.698708(11) 0.175212(8) 0.01642(7) Uani 1 1 d .
Cl1 Cl 0.49300(6) 0.58379(3) 0.13188(2) 0.02178(14) Uani 1 1 d .
O1 O 0.76318(15) 0.77726(9) 0.21377(6) 0.0223(4) Uani 1 1 d .
N1 N 0.46536(19) 0.77573(10) 0.11697(7) 0.0191(4) Uani 1 1 d .
C1 C 0.4398(2) 0.78823(12) 0.06247(9) 0.0206(5) Uani 1 1 d .
Li1 Li 0.6482(4) 0.5856(2) 0.07433(15) 0.0250(9) Uani 1 1 d .
N2 N 0.43839(18) 0.76933(10) 0.19751(7) 0.0177(4) Uani 1 1 d .
C2 C 0.3380(2) 0.75118(13) 0.03121(9) 0.0233(5) Uani 1 1 d .
Cl2 Cl 0.77479(6) 0.67529(3) 0.11493(2) 0.02310(14) Uani 1 1 d .
O2 O 0.61648(17) 0.60620(9) 0.00251(6) 0.0265(4) Uani 1 1 d .
N3 N 0.56414(18) 0.67529(9) 0.25954(7) 0.0164(4) Uani 1 1 d .
C3 C 0.3148(3) 0.76398(14) -0.02205(10) 0.0314(6) Uani 1 1 d .
H3A H 0.2455 0.7404 -0.0436 0.038 Uiso 1 1 calc R
O3 O 0.75337(16) 0.50308(9) 0.07956(7) 0.0287(4) Uani 1 1 d .
N4 N 0.50454(18) 0.57636(10) 0.30752(7) 0.0181(4) Uani 1 1 d .
C4 C 0.3899(3) 0.80969(15) -0.04366(10) 0.0344(7) Uani 1 1 d .
H4B H 0.3715 0.8180 -0.0798 0.041 Uiso 1 1 calc R
C5 C 0.4924(3) 0.84367(14) -0.01296(10) 0.0315(6) Uani 1 1 d .
H5A H 0.5446 0.8748 -0.0284 0.038 Uiso 1 1 calc R
C6 C 0.5205(2) 0.83307(13) 0.04005(9) 0.0238(5) Uani 1 1 d .
C7 C 0.2535(2) 0.69894(13) 0.05254(10) 0.0267(6) Uani 1 1 d .
H7A H 0.2908 0.6924 0.0899 0.032 Uiso 1 1 calc R
C8 C 0.2565(3) 0.62918(14) 0.02573(11) 0.0384(7) Uani 1 1 d .
H8A H 0.3478 0.6165 0.0248 0.058 Uiso 1 1 calc R
H8B H 0.2071 0.6322 -0.0096 0.058 Uiso 1 1 calc R
H8C H 0.2167 0.5943 0.0449 0.058 Uiso 1 1 calc R
C9 C 0.1103(3) 0.72142(16) 0.04857(12) 0.0403(7) Uani 1 1 d .
H9A H 0.1071 0.7662 0.0653 0.060 Uiso 1 1 calc R
H9B H 0.0628 0.6875 0.0657 0.060 Uiso 1 1 calc R
H9C H 0.0691 0.7250 0.0121 0.060 Uiso 1 1 calc R
C10 C 0.6347(3) 0.87174(14) 0.07204(10) 0.0332(6) Uani 1 1 d .
H10A H 0.6339 0.8622 0.1093 0.040 Uiso 1 1 calc R
C11 C 0.7660(3) 0.84640(15) 0.05961(11) 0.0378(7) Uani 1 1 d .
H11A H 0.7734 0.7968 0.0654 0.057 Uiso 1 1 calc R
H11B H 0.8385 0.8697 0.0821 0.057 Uiso 1 1 calc R
H11C H 0.7699 0.8565 0.0235 0.057 Uiso 1 1 calc R
C12 C 0.6259(3) 0.94951(16) 0.06393(15) 0.0557(9) Uani 1 1 d .
H12A H 0.5410 0.9661 0.0706 0.084 Uiso 1 1 calc R
H12B H 0.6341 0.9603 0.0283 0.084 Uiso 1 1 calc R
H12C H 0.6971 0.9719 0.0877 0.084 Uiso 1 1 calc R
C13 C 0.4060(2) 0.80421(11) 0.15233(9) 0.0172(5) Uani 1 1 d .
C14 C 0.3214(2) 0.86984(12) 0.14631(9) 0.0226(5) Uani 1 1 d .
C15 C 0.4035(3) 0.92506(13) 0.17977(10) 0.0273(6) Uani 1 1 d .
H15A H 0.4798 0.9373 0.1643 0.041 Uiso 1 1 calc R
H15B H 0.4334 0.9070 0.2146 0.041 Uiso 1 1 calc R
H15C H 0.3492 0.9659 0.1816 0.041 Uiso 1 1 calc R
C16 C 0.1859(2) 0.85436(14) 0.16168(10) 0.0300(6) Uani 1 1 d .
H16A H 0.1240 0.8391 0.1312 0.045 Uiso 1 1 calc R
H16B H 0.1521 0.8960 0.1756 0.045 Uiso 1 1 calc R
H16C H 0.1962 0.8182 0.1880 0.045 Uiso 1 1 calc R
C17 C 0.2903(3) 0.90108(14) 0.09190(10) 0.0324(6) Uani 1 1 d .
H17A H 0.2392 0.8682 0.0682 0.049 Uiso 1 1 calc R
H17B H 0.3725 0.9117 0.0799 0.049 Uiso 1 1 calc R
H17C H 0.2392 0.9433 0.0929 0.049 Uiso 1 1 calc R
C18 C 0.4217(2) 0.77655(12) 0.24910(9) 0.0175(5) Uani 1 1 d .
C19 C 0.3512(2) 0.82547(12) 0.27205(9) 0.0214(5) Uani 1 1 d .
H19A H 0.3008 0.8588 0.2509 0.026 Uiso 1 1 calc R
C20 C 0.3529(2) 0.82652(13) 0.32476(9) 0.0241(5) Uani 1 1 d .
H20A H 0.3011 0.8591 0.3391 0.029 Uiso 1 1 calc R
C21 C 0.4297(2) 0.78032(13) 0.35647(9) 0.0240(6) Uani 1 1 d .
H21A H 0.4344 0.7823 0.3928 0.029 Uiso 1 1 calc R
C22 C 0.4997(2) 0.73109(12) 0.33498(9) 0.0202(5) Uani 1 1 d .
H22A H 0.5548 0.7004 0.3571 0.024 Uiso 1 1 calc R
C23 C 0.4915(2) 0.72534(12) 0.28167(9) 0.0167(5) Uani 1 1 d .
C24 C 0.5783(2) 0.61075(12) 0.28196(8) 0.0172(5) Uani 1 1 d .
C25 C 0.7089(2) 0.57351(12) 0.27890(9) 0.0189(5) Uani 1 1 d .
C26 C 0.8004(2) 0.58923(14) 0.33038(9) 0.0274(6) Uani 1 1 d .
H26A H 0.8848 0.5660 0.3312 0.041 Uiso 1 1 calc R
H26B H 0.7598 0.5729 0.3591 0.041 Uiso 1 1 calc R
H26C H 0.8148 0.6388 0.3336 0.041 Uiso 1 1 calc R
C27 C 0.6891(3) 0.49610(13) 0.27331(11) 0.0321(6) Uani 1 1 d .
H27A H 0.7744 0.4737 0.2742 0.048 Uiso 1 1 calc R
H27B H 0.6316 0.4860 0.2404 0.048 Uiso 1 1 calc R
H27C H 0.6487 0.4789 0.3018 0.048 Uiso 1 1 calc R
C28 C 0.7779(2) 0.59871(13) 0.23571(9) 0.0224(5) Uani 1 1 d .
H28A H 0.8575 0.5732 0.2361 0.034 Uiso 1 1 d R
H28B H 0.7208 0.5925 0.2030 0.034 Uiso 1 1 d R
H28C H 0.7984 0.6465 0.2409 0.034 Uiso 1 1 d R
C29 C 0.3843(2) 0.59668(12) 0.32080(9) 0.0189(5) Uani 1 1 d .
C30 C 0.2693(2) 0.60705(12) 0.28398(9) 0.0200(5) Uani 1 1 d .
C31 C 0.1545(2) 0.62570(13) 0.30146(10) 0.0253(6) Uani 1 1 d .
H31A H 0.0769 0.6342 0.2770 0.030 Uiso 1 1 calc R
C32 C 0.1506(2) 0.63213(14) 0.35367(10) 0.0276(6) Uani 1 1 d .
H32A H 0.0718 0.6457 0.3647 0.033 Uiso 1 1 calc R
C33 C 0.2629(2) 0.61857(13) 0.38954(10) 0.0254(6) Uani 1 1 d .
H33A H 0.2596 0.6216 0.4253 0.030 Uiso 1 1 calc R
C34 C 0.3799(2) 0.60061(12) 0.37425(9) 0.0201(5) Uani 1 1 d .
C35 C 0.2712(2) 0.59554(12) 0.22712(9) 0.0213(5) Uani 1 1 d .
H35A H 0.3576 0.6128 0.2203 0.026 Uiso 1 1 calc R
C36 C 0.1637(3) 0.63327(14) 0.19011(10) 0.0309(6) Uani 1 1 d .
H36A H 0.1673 0.6823 0.1984 0.046 Uiso 1 1 calc R
H36B H 0.0775 0.6149 0.1937 0.046 Uiso 1 1 calc R
H36C H 0.1775 0.6267 0.1545 0.046 Uiso 1 1 calc R
C37 C 0.2658(3) 0.51824(13) 0.21542(9) 0.0275(6) Uani 1 1 d .
H37A H 0.3367 0.4949 0.2387 0.041 Uiso 1 1 calc R
H37B H 0.2765 0.5107 0.1796 0.041 Uiso 1 1 calc R
H37C H 0.1808 0.4998 0.2205 0.041 Uiso 1 1 calc R
C38 C 0.5041(2) 0.58671(13) 0.41366(9) 0.0224(5) Uani 1 1 d .
H38A H 0.5804 0.6004 0.3973 0.027 Uiso 1 1 calc R
C39 C 0.5125(3) 0.62877(15) 0.46304(10) 0.0349(7) Uani 1 1 d .
H39A H 0.6019 0.6261 0.4830 0.052 Uiso 1 1 calc R
H39B H 0.4502 0.6105 0.4837 0.052 Uiso 1 1 calc R
H39C H 0.4908 0.6767 0.4542 0.052 Uiso 1 1 calc R
C40 C 0.5193(3) 0.51071(14) 0.42616(11) 0.0365(7) Uani 1 1 d .
H40A H 0.6034 0.5029 0.4493 0.055 Uiso 1 1 calc R
H40B H 0.5174 0.4847 0.3942 0.055 Uiso 1 1 calc R
H40C H 0.4472 0.4956 0.4431 0.055 Uiso 1 1 calc R
C41 C 0.8934(3) 0.79367(18) 0.20280(12) 0.0463(9) Uani 1 1 d .
H41A H 0.8868 0.8308 0.1768 0.056 Uiso 1 1 calc R
H41B H 0.9321 0.7528 0.1889 0.056 Uiso 1 1 calc R
C42 C 0.9772(3) 0.81592(15) 0.25176(11) 0.0344(7) Uani 1 1 d .
H42A H 1.0091 0.8634 0.2487 0.041 Uiso 1 1 calc R
H42B H 1.0540 0.7851 0.2609 0.041 Uiso 1 1 calc R
C43 C 0.8888(3) 0.81199(15) 0.29229(11) 0.0354(7) Uani 1 1 d .
H43A H 0.9033 0.7687 0.3122 0.042 Uiso 1 1 calc R
H43B H 0.9045 0.8513 0.3165 0.042 Uiso 1 1 calc R
C44 C 0.7528(3) 0.81457(13) 0.26085(10) 0.0285(6) Uani 1 1 d .
H44A H 0.6888 0.7922 0.2794 0.034 Uiso 1 1 calc R
H44B H 0.7250 0.8626 0.2530 0.034 Uiso 1 1 calc R
C45 C 0.6435(3) 0.67292(13) -0.01772(10) 0.0323(6) Uani 1 1 d .
H45A H 0.7380 0.6843 -0.0082 0.039 Uiso 1 1 calc R
H45B H 0.5917 0.7090 -0.0040 0.039 Uiso 1 1 calc R
C46 C 0.6038(3) 0.66721(14) -0.07557(10) 0.0356(7) Uani 1 1 d .
H46A H 0.6573 0.6978 -0.0936 0.043 Uiso 1 1 calc R
H46B H 0.5096 0.6783 -0.0869 0.043 Uiso 1 1 calc R
C47 C 0.6314(3) 0.59214(14) -0.08511(10) 0.0318(6) Uani 1 1 d .
H47A H 0.5796 0.5759 -0.1182 0.038 Uiso 1 1 calc R
H47B H 0.7260 0.5841 -0.0850 0.038 Uiso 1 1 calc R
C48 C 0.5874(3) 0.55797(13) -0.03954(9) 0.0289(6) Uani 1 1 d .
H48A H 0.4921 0.5479 -0.0473 0.035 Uiso 1 1 calc R
H48B H 0.6358 0.5145 -0.0308 0.035 Uiso 1 1 calc R
C49 C 0.8831(3) 0.51250(15) 0.06643(12) 0.0388(7) Uani 1 1 d .
H49A H 0.9124 0.5607 0.0723 0.047 Uiso 1 1 calc R
H49B H 0.8820 0.5008 0.0298 0.047 Uiso 1 1 calc R
C50 C 0.9737(3) 0.46449(17) 0.10159(12) 0.0443(8) Uani 1 1 d .
H50A H 1.0615 0.4853 0.1126 0.053 Uiso 1 1 calc R
H50B H 0.9837 0.4202 0.0843 0.053 Uiso 1 1 calc R
C51 C 0.9037(3) 0.45493(19) 0.14713(12) 0.0511(9) Uani 1 1 d .
H51A H 0.9293 0.4113 0.1654 0.061 Uiso 1 1 calc R
H51B H 0.9220 0.4935 0.1719 0.061 Uiso 1 1 calc R
C52 C 0.7616(3) 0.45396(14) 0.12107(11) 0.0346(7) Uani 1 1 d .
H52A H 0.7358 0.4077 0.1074 0.042 Uiso 1 1 calc R
H52B H 0.7036 0.4675 0.1455 0.042 Uiso 1 1 calc R

loop_
_atom_site_aniso_label
_atom_site_aniso_U_11
_atom_site_aniso_U_22
_atom_site_aniso_U_33
_atom_site_aniso_U_23
_atom_site_aniso_U_13
_atom_site_aniso_U_12
Y1 0.01647(12) 0.01858(12) 0.01447(12) -0.00061(9) 0.00346(8) 0.00094(9)
Cl1 0.0223(3) 0.0229(3) 0.0204(3) -0.0039(2) 0.0043(2) -0.0022(2)
O1 0.0178(8) 0.0272(9) 0.0228(9) -0.0033(7) 0.0061(7) -0.0036(7)
N1 0.0198(10) 0.0233(11) 0.0146(10) 0.0012(8) 0.0038(8) 0.0012(8)
C1 0.0242(13) 0.0220(13) 0.0159(12) 0.0008(10) 0.0040(10) 0.0080(10)
Li1 0.026(2) 0.029(2) 0.019(2) -0.0021(18) 0.0030(18) 0.0029(18)
N2 0.0191(10) 0.0188(10) 0.0154(10) 0.0004(8) 0.0036(8) 0.0007(8)
C2 0.0263(13) 0.0272(14) 0.0161(12) 0.0013(10) 0.0029(10) 0.0083(11)
Cl2 0.0225(3) 0.0278(3) 0.0206(3) -0.0042(2) 0.0083(2) -0.0021(2)
O2 0.0381(10) 0.0234(9) 0.0181(9) -0.0022(7) 0.0048(8) 0.0003(8)
N3 0.0157(10) 0.0162(10) 0.0172(10) -0.0012(8) 0.0026(8) 0.0010(8)
C3 0.0339(15) 0.0376(16) 0.0209(14) 0.0005(12) -0.0001(12) 0.0106(13)
O3 0.0239(9) 0.0276(10) 0.0348(10) 0.0015(8) 0.0054(8) 0.0032(8)
N4 0.0175(10) 0.0202(10) 0.0161(10) 0.0007(8) 0.0017(8) -0.0026(8)
C4 0.0435(17) 0.0441(18) 0.0156(13) 0.0059(12) 0.0052(12) 0.0152(14)
C5 0.0409(16) 0.0295(15) 0.0274(15) 0.0071(12) 0.0152(13) 0.0089(12)
C6 0.0307(14) 0.0231(13) 0.0199(13) 0.0003(10) 0.0105(11) 0.0057(11)
C7 0.0259(13) 0.0300(14) 0.0216(13) 0.0004(11) -0.0029(11) 0.0006(11)
C8 0.0415(17) 0.0354(17) 0.0346(16) -0.0035(13) -0.0032(14) -0.0021(13)
C9 0.0321(16) 0.0401(17) 0.0494(19) 0.0081(14) 0.0095(14) -0.0014(13)
C10 0.0445(17) 0.0332(16) 0.0254(14) -0.0006(12) 0.0159(13) -0.0082(13)
C11 0.0397(17) 0.0351(16) 0.0387(17) 0.0073(13) 0.0074(14) -0.0063(13)
C12 0.055(2) 0.0348(18) 0.085(3) -0.0151(18) 0.032(2) -0.0088(16)
C13 0.0151(11) 0.0171(12) 0.0192(12) -0.0010(10) 0.0024(9) -0.0022(9)
C14 0.0260(13) 0.0244(13) 0.0177(12) 0.0021(10) 0.0048(10) 0.0067(10)
C15 0.0359(15) 0.0203(13) 0.0281(14) 0.0014(11) 0.0122(12) 0.0054(11)
C16 0.0241(14) 0.0402(16) 0.0255(14) 0.0014(12) 0.0044(11) 0.0079(12)
C17 0.0419(16) 0.0334(15) 0.0232(14) 0.0070(12) 0.0087(12) 0.0190(13)
C18 0.0167(11) 0.0203(12) 0.0155(12) -0.0023(9) 0.0030(9) -0.0035(9)
C19 0.0197(12) 0.0210(13) 0.0240(13) -0.0003(10) 0.0055(10) 0.0009(10)
C20 0.0285(13) 0.0234(13) 0.0230(13) -0.0058(11) 0.0116(11) 0.0003(11)
C21 0.0321(14) 0.0271(14) 0.0139(12) -0.0045(10) 0.0067(11) -0.0040(11)
C22 0.0206(12) 0.0192(12) 0.0207(12) 0.0008(10) 0.0033(10) -0.0035(10)
C23 0.0148(11) 0.0183(12) 0.0175(12) -0.0011(9) 0.0040(9) -0.0051(9)
C24 0.0157(11) 0.0219(12) 0.0132(11) -0.0017(9) 0.0008(9) -0.0016(10)
C25 0.0186(12) 0.0178(12) 0.0202(12) 0.0001(10) 0.0029(10) 0.0004(9)
C26 0.0182(13) 0.0425(16) 0.0206(13) 0.0035(11) 0.0011(10) 0.0046(11)
C27 0.0292(15) 0.0217(14) 0.0469(17) -0.0017(12) 0.0112(13) 0.0027(11)
C28 0.0214(13) 0.0270(14) 0.0185(13) -0.0028(10) 0.0027(10) 0.0039(10)
C29 0.0192(12) 0.0176(12) 0.0202(13) 0.0009(10) 0.0043(10) -0.0038(9)
C30 0.0207(12) 0.0188(12) 0.0198(12) 0.0019(10) 0.0018(10) -0.0038(10)
C31 0.0165(12) 0.0309(14) 0.0270(14) 0.0004(11) -0.0002(11) -0.0016(11)
C32 0.0184(13) 0.0378(16) 0.0280(14) -0.0047(12) 0.0079(11) -0.0031(11)
C33 0.0227(13) 0.0358(15) 0.0188(13) -0.0011(11) 0.0068(11) -0.0049(11)
C34 0.0189(12) 0.0218(13) 0.0188(12) 0.0013(10) 0.0013(10) -0.0054(10)
C35 0.0175(12) 0.0272(14) 0.0184(12) 0.0023(10) 0.0009(10) -0.0059(10)
C36 0.0291(15) 0.0384(16) 0.0239(14) 0.0051(12) 0.0007(12) -0.0008(12)
C37 0.0323(15) 0.0299(15) 0.0204(13) -0.0025(11) 0.0048(11) -0.0066(12)
C38 0.0187(12) 0.0320(14) 0.0161(12) 0.0044(10) 0.0021(10) -0.0039(10)
C39 0.0321(15) 0.0469(18) 0.0226(14) -0.0020(13) -0.0038(12) 0.0014(13)
C40 0.0333(15) 0.0359(16) 0.0367(16) 0.0110(13) -0.0035(13) -0.0022(13)
C41 0.0322(16) 0.074(2) 0.0360(17) -0.0163(16) 0.0159(13) -0.0286(16)
C42 0.0191(13) 0.0451(18) 0.0391(16) -0.0090(13) 0.0052(12) -0.0021(12)
C43 0.0372(16) 0.0422(18) 0.0254(15) -0.0054(12) 0.0017(12) -0.0107(13)
C44 0.0271(14) 0.0275(14) 0.0338(15) -0.0117(11) 0.0132(12) -0.0093(11)
C45 0.0462(17) 0.0251(14) 0.0250(14) 0.0009(11) 0.0047(13) 0.0014(13)
C46 0.0482(18) 0.0344(16) 0.0249(15) 0.0015(12) 0.0085(13) -0.0004(14)
C47 0.0411(16) 0.0332(15) 0.0225(14) -0.0043(12) 0.0094(12) 0.0005(12)
C48 0.0363(15) 0.0261(14) 0.0245(14) -0.0055(11) 0.0059(12) -0.0026(12)
C49 0.0279(15) 0.0319(16) 0.060(2) -0.0070(14) 0.0163(14) -0.0004(12)
C50 0.0261(15) 0.057(2) 0.0469(19) -0.0201(16) -0.0005(14) 0.0117(14)
C51 0.0413(18) 0.075(2) 0.0329(17) -0.0142(16) -0.0051(14) 0.0256(17)
C52 0.0420(17) 0.0287(15) 0.0321(16) 0.0016(12) 0.0037(13) 0.0080(13)

loop_
_atom_type_symbol
_atom_type_description
_atom_type_scat_dispersion_real
_atom_type_scat_dispersion_imag
_atom_type_scat_source
C C 0.0033 0.0016 'International Tables Vol C Tables 4.2.6.8 and 6.1.1.4'
H H 0.0000 0.0000 'International Tables Vol C Tables 4.2.6.8 and 6.1.1.4'
N N 0.0061 0.0033 'International Tables Vol C Tables 4.2.6.8 and 6.1.1.4'
O O 0.0106 0.0060 'International Tables Vol C Tables 4.2.6.8 and 6.1.1.4'
Cl Cl 0.1484 0.1585 'International Tables Vol C Tables 4.2.6.8 and 6.1.1.4'
Y Y -2.7962 3.5667 'International Tables Vol C Tables 4.2.6.8 and 6.1.1.4'
Li Li -0.0003 0.0001 'International Tables Vol C Tables 4.2.6.8 and 6.1.1.4'

loop_
_geom_angle_atom_site_label_1
_geom_angle_atom_site_label_2
_geom_angle_atom_site_label_3
_geom_angle
N2 Y1 N3 69.46(6)
N2 Y1 N1 55.89(6)
N3 Y1 N1 124.98(6)
N2 Y1 O1 89.99(6)
N3 Y1 O1 86.28(6)
N1 Y1 O1 98.81(6)
N2 Y1 Cl1 111.77(5)
N3 Y1 Cl1 97.50(5)
N1 Y1 Cl1 96.78(5)
O1 Y1 Cl1 157.90(4)
N2 Y1 Cl2 148.39(5)
N3 Y1 Cl2 138.89(5)
N1 Y1 Cl2 95.58(5)
O1 Y1 Cl2 80.61(4)
Cl1 Y1 Cl2 82.376(19)
N2 Y1 C13 28.31(6)
N3 Y1 C13 97.76(6)
N1 Y1 C13 27.76(6)
O1 Y1 C13 92.69(6)
Cl1 Y1 C13 108.24(5)
Cl2 Y1 C13 121.49(5)
N2 Y1 C28 132.07(6)
N3 Y1 C28 63.01(6)
N1 Y1 C28 172.00(6)
O1 Y1 C28 81.42(6)
Cl1 Y1 C28 80.98(5)
Cl2 Y1 C28 76.53(5)
C13 Y1 C28 160.07(6)
N2 Y1 Li1 140.62(8)
N3 Y1 Li1 130.53(8)
N1 Y1 Li1 93.08(8)
O1 Y1 Li1 121.06(8)
Cl1 Y1 Li1 42.19(7)
Cl2 Y1 Li1 40.71(7)
C13 Y1 Li1 118.81(8)
C28 Y1 Li1 80.08(8)
Li1 Cl1 Y1 89.84(10)
C44 O1 C41 105.55(18)
C44 O1 Y1 121.49(13)
C41 O1 Y1 132.64(15)
C13 N1 C1 127.3(2)
C13 N1 Y1 95.25(14)
C1 N1 Y1 137.18(15)
C6 C1 C2 120.5(2)
C6 C1 N1 120.5(2)
C2 C1 N1 118.8(2)
O2 Li1 O3 104.0(2)
O2 Li1 Cl2 106.4(2)
O3 Li1 Cl2 109.25(19)
O2 Li1 Cl1 127.9(2)
O3 Li1 Cl1 112.0(2)
Cl2 Li1 Cl1 96.09(15)
O2 Li1 Y1 125.97(18)
O3 Li1 Y1 128.29(18)
Cl2 Li1 Y1 48.79(8)
Cl1 Li1 Y1 47.97(7)
C13 N2 C18 137.9(2)
C13 N2 Y1 98.78(14)
C18 N2 Y1 121.55(14)
C3 C2 C1 117.9(2)
C3 C2 C7 118.9(2)
C1 C2 C7 123.2(2)
Li1 Cl2 Y1 90.50(10)
C48 O2 C45 109.26(18)
C48 O2 Li1 126.9(2)
C45 O2 Li1 122.87(19)
C24 N3 C23 118.24(18)
C24 N3 Y1 123.89(14)
C23 N3 Y1 115.34(14)
C4 C3 C2 121.5(3)
C52 O3 C49 109.3(2)
C52 O3 Li1 124.2(2)
C49 O3 Li1 114.1(2)
C24 N4 C29 127.8(2)
C3 C4 C5 120.1(2)
C4 C5 C6 121.2(3)
C5 C6 C1 118.6(2)
C5 C6 C10 119.0(2)
C1 C6 C10 122.3(2)
C2 C7 C9 113.4(2)
C2 C7 C8 111.4(2)
C9 C7 C8 108.7(2)
C6 C10 C12 113.1(3)
C6 C10 C11 110.5(2)
C12 C10 C11 108.8(2)
N1 C13 N2 109.41(19)
N1 C13 C14 126.9(2)
N2 C13 C14 123.5(2)
N1 C13 Y1 56.99(12)
N2 C13 Y1 52.91(11)
C14 C13 Y1 169.48(16)
C17 C14 C13 116.5(2)
C17 C14 C15 105.0(2)
C13 C14 C15 105.99(19)
C17 C14 C16 105.7(2)
C13 C14 C16 109.4(2)
C15 C14 C16 114.5(2)
C19 C18 N2 130.3(2)
C19 C18 C23 117.6(2)
N2 C18 C23 112.03(19)
C20 C19 C18 121.8(2)
C21 C20 C19 120.0(2)
C20 C21 C22 119.5(2)
C21 C22 C23 121.7(2)
C22 C23 N3 121.8(2)
C22 C23 C18 118.8(2)
N3 C23 C18 118.88(19)
N4 C24 N3 131.7(2)
N4 C24 C25 112.7(2)
N3 C24 C25 115.53(19)
C27 C25 C28 108.6(2)
C27 C25 C26 109.4(2)
C28 C25 C26 107.22(19)
C27 C25 C24 111.46(19)
C28 C25 C24 114.53(19)
C26 C25 C24 105.44(18)
C25 C28 Y1 105.96(14)
N4 C29 C30 123.0(2)
N4 C29 C34 116.6(2)
C30 C29 C34 120.2(2)
C31 C30 C29 118.3(2)
C31 C30 C35 121.7(2)
C29 C30 C35 120.0(2)
C32 C31 C30 121.7(2)
C33 C32 C31 119.3(2)
C32 C33 C34 121.3(2)
C33 C34 C29 119.0(2)
C33 C34 C38 121.3(2)
C29 C34 C38 119.6(2)
C30 C35 C36 115.0(2)
C30 C35 C37 109.65(19)
C36 C35 C37 110.3(2)
C40 C38 C34 111.3(2)
C40 C38 C39 110.6(2)
C34 C38 C39 113.4(2)
O1 C41 C42 108.0(2)
C41 C42 C43 105.2(2)
C44 C43 C42 103.4(2)
O1 C44 C43 104.5(2)
O2 C45 C46 105.6(2)
C45 C46 C47 102.3(2)
C48 C47 C46 101.6(2)
O2 C48 C47 105.7(2)
O3 C49 C50 105.8(2)
C49 C50 C51 103.2(2)
C52 C51 C50 101.8(2)
O3 C52 C51 104.9(2)

loop_
_geom_bond_atom_site_label_1
_geom_bond_atom_site_label_2
_geom_bond_distance
Y1 N2 2.2856(19)
Y1 N3 2.3452(19)
Y1 N1 2.3846(19)
Y1 O1 2.3973(16)
Y1 Cl1 2.6488(6)
Y1 Cl2 2.6827(6)
Y1 C13 2.832(2)
Y1 C28 2.969(2)
Y1 Li1 3.566(4)
Cl1 Li1 2.395(4)
O1 C44 1.457(3)
O1 C41 1.461(3)
N1 C13 1.325(3)
N1 C1 1.433(3)
C1 C6 1.408(3)
C1 C2 1.413(3)
Li1 O2 1.903(4)
Li1 O3 1.933(4)
Li1 Cl2 2.326(4)
N2 C13 1.359(3)
N2 C18 1.406(3)
C2 C3 1.402(3)
C2 C7 1.514(4)
O2 C48 1.443(3)
O2 C45 1.451(3)
N3 C24 1.386(3)
N3 C23 1.418(3)
C3 C4 1.370(4)
O3 C52 1.444(3)
O3 C49 1.455(3)
N4 C24 1.291(3)
N4 C29 1.406(3)
C4 C5 1.382(4)
C5 C6 1.389(3)
C6 C10 1.522(4)
C7 C9 1.530(4)
C7 C8 1.535(4)
C10 C12 1.531(4)
C10 C11 1.533(4)
C13 C14 1.542(3)
C14 C17 1.537(3)
C14 C15 1.546(4)
C14 C16 1.555(3)
C18 C19 1.401(3)
C18 C23 1.426(3)
C19 C20 1.385(3)
C20 C21 1.379(4)
C21 C22 1.382(3)
C22 C23 1.395(3)
C24 C25 1.547(3)
C25 C27 1.526(3)
C25 C28 1.527(3)
C25 C26 1.539(3)
C29 C30 1.409(3)
C29 C34 1.418(3)
C30 C31 1.396(3)
C30 C35 1.517(3)
C31 C32 1.388(3)
C32 C33 1.385(3)
C33 C34 1.386(3)
C34 C38 1.524(3)
C35 C36 1.530(3)
C35 C37 1.537(3)
C38 C40 1.520(4)
C38 C39 1.526(3)
C41 C42 1.484(4)
C42 C43 1.526(4)
C43 C44 1.499(4)
C45 C46 1.509(4)
C46 C47 1.520(4)
C47 C48 1.510(4)
C49 C50 1.517(4)
C50 C51 1.517(4)
C51 C52 1.507(4)
